data_4134535
loop_
_publ_author_name
'Mir\'o, Javier'
'Gensch, Tobias'
'Ellwart, Mario'
'Han, Seo-Jung'
'Lin, Hsin-Hui'
'Sigman, Matthew S.'
'Toste, F. Dean'

_publ_section_title
;
 Enantioselective Allenoate-Claisen Rearrangement Using Chiral Phosphate
 Catalysts.
;
_journal_issue 13
_journal_name_full 'Journal of the American Chemical Society'
_journal_page_first 6390
_journal_page_last 6399
_journal_paper_doi 10.1021/jacs.0c01637
_journal_volume 142
_journal_year 2020
_chemical_absolute_configuration ad
_chemical_formula_moiety '3(C0.5 H Cl), C64 H58 O2'
_chemical_formula_sum 'C65.5 H61 Cl3 O2'
_chemical_formula_weight 986.49
_space_group_crystal_system orthorhombic
_space_group_IT_number 18
_space_group_name_Hall 'P 2 2ab'
_space_group_name_H-M_alt 'P 21 21 2'
_atom_sites_solution_hydrogens mixed
_atom_sites_solution_primary dual
_audit_creation_method SHELXL-2014/7
_cell_angle_alpha 90
_cell_angle_beta 90
_cell_angle_gamma 90
_cell_formula_units_Z 2
_cell_length_a 11.60670(10)
_cell_length_b 26.8486(3)
_cell_length_c 8.97260(10)
_cell_measurement_reflns_used 22954
_cell_measurement_temperature 100(2)
_cell_measurement_theta_max 78.8700
_cell_measurement_theta_min 4.1520
_cell_volume 2796.07(5)
_computing_cell_refinement 'CrysAlisPro 1.171.39.46e (Rigaku OD, 2018)'
_computing_data_collection 'CrysAlisPro 1.171.39.46e (Rigaku OD, 2018)'
_computing_data_reduction 'CrysAlisPro 1.171.39.46e (Rigaku OD, 2018)'
_computing_molecular_graphics 'Olex2 (Dolomanov et al., 2009)'
_computing_publication_material 'Olex2 (Dolomanov et al., 2009)'
_computing_structure_refinement 'SHELXL-2014/7 (Sheldrick, 2014)'
_computing_structure_solution 'ShelXT (Sheldrick, 2015)'
_diffrn_ambient_temperature 100(2)
_diffrn_measured_fraction_theta_full 0.998
_diffrn_measured_fraction_theta_max 0.998
_diffrn_measurement_device_type 'ROD, Synergy Custom DW system, Pilatus 200K'
_diffrn_measurement_method '\w scans'
_diffrn_radiation_type CuK\a
_diffrn_radiation_wavelength 1.54184
_diffrn_reflns_av_R_equivalents 0.0391
_diffrn_reflns_av_unetI/netI 0.0209
_diffrn_reflns_Laue_measured_fraction_full 0.998
_diffrn_reflns_Laue_measured_fraction_max 0.998
_diffrn_reflns_limit_h_max 14
_diffrn_reflns_limit_h_min -12
_diffrn_reflns_limit_k_max 32
_diffrn_reflns_limit_k_min -33
_diffrn_reflns_limit_l_max 11
_diffrn_reflns_limit_l_min -11
_diffrn_reflns_number 35517
_diffrn_reflns_point_group_measured_fraction_full 0.999
_diffrn_reflns_point_group_measured_fraction_max 0.999
_diffrn_reflns_theta_full 74.000
_diffrn_reflns_theta_max 74.473
_diffrn_reflns_theta_min 4.150
_diffrn_source 'Rotating-anode X-ray tube'
_exptl_absorpt_coefficient_mu 1.807
_exptl_absorpt_correction_T_max 1.00000
_exptl_absorpt_correction_T_min 0.69992
_exptl_absorpt_correction_type multi-scan
_exptl_absorpt_process_details
;
Olex2 1.2-ac3
(compiled 2017.08.10 svn.r3458 for OlexSys, GUI svn.r5381)
;
_exptl_crystal_colour colourless
_exptl_crystal_density_diffrn 1.172
_exptl_crystal_description block
_exptl_crystal_F_000 1042
_exptl_crystal_size_max 0.120
_exptl_crystal_size_mid 0.110
_exptl_crystal_size_min 0.060
_refine_diff_density_max 1.028
_refine_diff_density_min -0.378
_refine_diff_density_rms 0.071
_refine_ls_abs_structure_details
;
 Flack x determined using 2242 quotients [(I+)-(I-)]/[(I+)+(I-)]
 (Parsons, Flack and Wagner, Acta Cryst. B69 (2013) 249-259).
;
_refine_ls_abs_structure_Flack 0.039(6)
_refine_ls_extinction_method none
_refine_ls_goodness_of_fit_ref 1.067
_refine_ls_hydrogen_treatment mixed
_refine_ls_matrix_type full
_refine_ls_number_parameters 348
_refine_ls_number_reflns 5714
_refine_ls_number_restraints 0
_refine_ls_restrained_S_all 1.067
_refine_ls_R_factor_all 0.0556
_refine_ls_R_factor_gt 0.0537
_refine_ls_shift/su_max 0.000
_refine_ls_shift/su_mean 0.000
_refine_ls_structure_factor_coef Fsqd
_refine_ls_weighting_details 'w=1/[\s^2^(Fo^2^)+(0.0984P)^2^+1.0725P] where P=(Fo^2^+2Fc^2^)/3'
_refine_ls_weighting_scheme calc
_refine_ls_wR_factor_gt 0.1504
_refine_ls_wR_factor_ref 0.1522
_reflns_Friedel_coverage 0.760
_reflns_Friedel_fraction_full 1.000
_reflns_Friedel_fraction_max 1.000
_reflns_number_gt 5442
_reflns_number_total 5714
_reflns_threshold_expression 'I > 2\s(I)'
_cod_data_source_file ja0c01637_si_002.cif
_cod_data_source_block JM_IV_380_4
_cod_depositor_comments 'Adding full bibliography for 4134535--4134536.cif.'
_cod_original_formula_sum 'C65.50 H61 Cl3 O2'
_cod_database_code 4134535
_shelx_shelxl_version_number 2014/7
_shelx_space_group_comment
;
The symmetry employed for this shelxl refinement is uniquely defined
by the following loop, which should always be used as a source of
symmetry information in preference to the above space-group names.
They are only intended as comments.
;
_shelx_estimated_absorpt_t_min 0.812
_shelx_estimated_absorpt_t_max 0.899

loop_
_space_group_symop_operation_xyz
'x, y, z'
'-x, -y, z'
'-x+1/2, y+1/2, -z'
'x+1/2, -y+1/2, -z'

loop_
_atom_site_label
_atom_site_type_symbol
_atom_site_fract_x
_atom_site_fract_y
_atom_site_fract_z
_atom_site_U_iso_or_equiv
_atom_site_adp_type
_atom_site_occupancy
_atom_site_site_symmetry_order
_atom_site_calc_flag
_atom_site_refinement_flags_posn
_atom_site_refinement_flags_adp
_atom_site_refinement_flags_occupancy
_atom_site_disorder_assembly
_atom_site_disorder_group
C1 C 0.5389(2) 0.56330(10) 0.1973(3) 0.0237(6) Uani 1 1 d . . . . .
C2 C 0.5493(2) 0.51794(10) 0.2786(3) 0.0249(6) Uani 1 1 d . . . . .
C3 C 0.6487(3) 0.50856(10) 0.3594(3) 0.0273(6) Uani 1 1 d . . . . .
C4 C 0.6644(3) 0.46059(12) 0.4425(5) 0.0391(8) Uani 1 1 d . . . . .
H4A H 0.5945 0.4404 0.4334 0.059 Uiso 1 1 calc R U . . .
H4B H 0.6792 0.4677 0.5479 0.059 Uiso 1 1 calc R U . . .
H4C H 0.7299 0.4423 0.4005 0.059 Uiso 1 1 calc R U . . .
C5 C 0.7378(2) 0.54529(11) 0.3625(3) 0.0259(6) Uani 1 1 d . . . . .
C6 C 0.8417(3) 0.53738(11) 0.4439(4) 0.0318(7) Uani 1 1 d . . . . .
H6 H 0.8524 0.5069 0.4957 0.038 Uiso 1 1 calc R U . . .
C7 C 0.9262(3) 0.57279(12) 0.4488(4) 0.0346(7) Uani 1 1 d . . . . .
H7 H 0.9948 0.5667 0.5034 0.041 Uiso 1 1 calc R U . . .
C8 C 0.9118(3) 0.61822(11) 0.3735(4) 0.0314(6) Uani 1 1 d . . . . .
H8 H 0.9705 0.6428 0.3783 0.038 Uiso 1 1 calc R U . . .
C9 C 0.8131(2) 0.62740(11) 0.2927(4) 0.0271(6) Uani 1 1 d . . . . .
H9 H 0.8044 0.6583 0.2425 0.032 Uiso 1 1 calc R U . . .
C10 C 0.7241(2) 0.59109(10) 0.2837(3) 0.0238(6) Uani 1 1 d . . . . .
C11 C 0.6221(2) 0.59962(10) 0.1991(3) 0.0225(5) Uani 1 1 d . . . . .
C12 C 0.6033(2) 0.64689(10) 0.1150(3) 0.0233(5) Uani 1 1 d . . . . .
C13 C 0.6654(2) 0.65650(11) -0.0203(3) 0.0252(6) Uani 1 1 d . . . . .
C14 C 0.7497(3) 0.62301(12) -0.0750(4) 0.0318(6) Uani 1 1 d . . . . .
H14 H 0.7651 0.5933 -0.0212 0.038 Uiso 1 1 calc R U . . .
C15 C 0.8098(3) 0.63249(13) -0.2039(4) 0.0375(7) Uani 1 1 d . . . . .
H15 H 0.8662 0.6095 -0.2379 0.045 Uiso 1 1 calc R U . . .
C16 C 0.7879(3) 0.67606(13) -0.2852(4) 0.0363(7) Uani 1 1 d . . . . .
H16 H 0.8295 0.6825 -0.3744 0.044 Uiso 1 1 calc R U . . .
C17 C 0.7071(3) 0.70934(12) -0.2371(4) 0.0328(7) Uani 1 1 d . . . . .
H17 H 0.6933 0.7387 -0.2935 0.039 Uiso 1 1 calc R U . . .
C18 C 0.6432(3) 0.70095(11) -0.1037(3) 0.0260(6) Uani 1 1 d . . . . .
C19 C 0.5571(3) 0.73502(11) -0.0519(3) 0.0273(6) Uani 1 1 d . . . . .
C20 C 0.5343(3) 0.78277(13) -0.1333(4) 0.0368(7) Uani 1 1 d . . . . .
H20A H 0.6040 0.8034 -0.1326 0.055 Uiso 1 1 calc R U . . .
H20B H 0.4714 0.8008 -0.0840 0.055 Uiso 1 1 calc R U . . .
H20C H 0.5124 0.7754 -0.2365 0.055 Uiso 1 1 calc R U . . .
C21 C 0.4983(2) 0.72416(11) 0.0759(3) 0.0265(6) Uani 1 1 d . . . . .
H21 H 0.4401 0.7465 0.1087 0.032 Uiso 1 1 calc R U . . .
C22 C 0.5210(2) 0.68059(10) 0.1620(3) 0.0235(6) Uani 1 1 d . . . . .
C23 C 0.4548(2) 0.67395(10) 0.3020(3) 0.0241(6) Uani 1 1 d . . . . .
C24 C 0.3347(2) 0.67286(11) 0.3002(3) 0.0274(6) Uani 1 1 d . . . . .
H24 H 0.2954 0.6744 0.2074 0.033 Uiso 1 1 calc R U . . .
C25 C 0.2715(2) 0.66959(11) 0.4311(3) 0.0275(6) Uani 1 1 d . . . . .
H25 H 0.1897 0.6687 0.4260 0.033 Uiso 1 1 calc R U . . .
C26 C 0.3253(3) 0.66758(11) 0.5699(3) 0.0267(6) Uani 1 1 d . . . . .
C27 C 0.2572(3) 0.66792(14) 0.7160(4) 0.0350(7) Uani 1 1 d . . . . .
C28 C 0.1331(3) 0.6506(2) 0.6944(5) 0.0635(14) Uani 1 1 d . . . . .
H28A H 0.0918 0.6529 0.7894 0.095 Uiso 1 1 calc R U . . .
H28B H 0.1327 0.6160 0.6596 0.095 Uiso 1 1 calc R U . . .
H28C H 0.0952 0.6719 0.6204 0.095 Uiso 1 1 calc R U . . .
C29 C 0.2572(4) 0.72123(16) 0.7760(5) 0.0500(10) Uani 1 1 d . . . . .
H29A H 0.2185 0.7220 0.8731 0.075 Uiso 1 1 calc R U . . .
H29B H 0.2163 0.7430 0.7062 0.075 Uiso 1 1 calc R U . . .
H29C H 0.3368 0.7328 0.7873 0.075 Uiso 1 1 calc R U . . .
C30 C 0.3152(4) 0.63416(16) 0.8332(4) 0.0458(9) Uani 1 1 d . . . . .
H30A H 0.3242 0.6005 0.7924 0.069 Uiso 1 1 calc R U . . .
H30B H 0.2672 0.6328 0.9229 0.069 Uiso 1 1 calc R U . . .
H30C H 0.3911 0.6477 0.8587 0.069 Uiso 1 1 calc R U . . .
C31 C 0.4458(3) 0.66834(12) 0.5710(3) 0.0310(6) Uani 1 1 d . . . . .
H31 H 0.4852 0.6668 0.6637 0.037 Uiso 1 1 calc R U . . .
C32 C 0.5089(2) 0.67124(11) 0.4405(3) 0.0279(6) Uani 1 1 d . . . . .
H32 H 0.5907 0.6714 0.4453 0.033 Uiso 1 1 calc R U . . .
C33 C 0.8271(8) 0.4798(3) 0.0358(11) 0.053(2) Uani 0.5 1 d . . P . .
H33A H 0.7461 0.4713 0.0590 0.063 Uiso 0.5 1 calc R U P . .
H33B H 0.8466 0.5104 0.0916 0.063 Uiso 0.5 1 calc R U P . .
C34 C 0.5000 0.5000 0.8294(12) 0.079(6) Uani 0.5 2 d S T P . .
H34A H 0.4402 0.5146 0.8947 0.095 Uiso 0.25 1 calc R U P . .
H34B H 0.5598 0.4854 0.8947 0.095 Uiso 0.25 1 calc R U P . .
Cl1 Cl 0.8377(2) 0.49204(8) -0.1506(2) 0.0575(5) Uani 0.5 1 d . . P . .
Cl2 Cl 0.9158(3) 0.43131(10) 0.0989(3) 0.0758(8) Uani 0.5 1 d . . P . .
Cl3 Cl 0.56235(18) 0.54761(8) 0.7260(3) 0.0558(5) Uani 0.5 1 d . . P . .
O1 O 0.43954(18) 0.56890(8) 0.1162(2) 0.0287(5) Uani 1 1 d . . . . .
H1 H 0.450(6) 0.594(3) 0.081(9) 0.11(3) Uiso 1 1 d . . . . .

loop_
_atom_site_aniso_label
_atom_site_aniso_U_11
_atom_site_aniso_U_22
_atom_site_aniso_U_33
_atom_site_aniso_U_23
_atom_site_aniso_U_13
_atom_site_aniso_U_12
C1 0.0213(13) 0.0253(13) 0.0246(13) -0.0007(11) -0.0005(11) 0.0022(10)
C2 0.0232(14) 0.0218(12) 0.0298(14) -0.0021(11) 0.0024(11) -0.0005(11)
C3 0.0266(14) 0.0216(13) 0.0338(15) 0.0007(12) -0.0027(12) 0.0001(11)
C4 0.0375(17) 0.0265(15) 0.053(2) 0.0098(14) -0.0129(16) -0.0026(12)
C5 0.0234(13) 0.0233(13) 0.0308(14) 0.0015(11) -0.0024(11) -0.0001(11)
C6 0.0283(15) 0.0267(14) 0.0404(17) 0.0034(12) -0.0071(13) 0.0025(11)
C7 0.0252(14) 0.0340(15) 0.0446(17) 0.0017(14) -0.0092(13) -0.0004(12)
C8 0.0243(14) 0.0294(14) 0.0405(16) -0.0003(13) -0.0044(12) -0.0047(11)
C9 0.0246(14) 0.0249(13) 0.0317(14) 0.0016(12) -0.0003(12) -0.0020(11)
C10 0.0215(13) 0.0228(12) 0.0271(13) -0.0018(11) 0.0013(11) 0.0008(10)
C11 0.0239(13) 0.0203(12) 0.0233(12) -0.0006(10) 0.0019(11) 0.0007(10)
C12 0.0227(12) 0.0233(12) 0.0237(13) 0.0002(10) -0.0033(11) -0.0043(10)
C13 0.0242(13) 0.0254(13) 0.0259(14) -0.0007(11) -0.0017(11) -0.0043(11)
C14 0.0334(15) 0.0296(14) 0.0324(16) -0.0008(12) 0.0052(13) -0.0021(12)
C15 0.0374(17) 0.0393(17) 0.0357(17) -0.0056(14) 0.0100(14) -0.0031(13)
C16 0.0362(17) 0.0461(18) 0.0264(15) 0.0016(14) 0.0053(13) -0.0112(14)
C17 0.0345(16) 0.0368(16) 0.0271(15) 0.0044(12) -0.0035(13) -0.0099(13)
C18 0.0251(13) 0.0294(14) 0.0235(13) 0.0006(11) -0.0046(11) -0.0083(11)
C19 0.0253(13) 0.0279(13) 0.0286(14) 0.0050(11) -0.0073(12) -0.0068(11)
C20 0.0323(16) 0.0360(16) 0.0421(17) 0.0145(15) -0.0036(14) -0.0015(13)
C21 0.0250(13) 0.0250(13) 0.0294(14) 0.0015(12) -0.0063(12) -0.0009(10)
C22 0.0230(13) 0.0223(13) 0.0254(13) 0.0012(10) -0.0029(10) -0.0018(10)
C23 0.0233(13) 0.0216(12) 0.0274(13) 0.0002(11) -0.0020(11) 0.0008(10)
C24 0.0234(14) 0.0329(14) 0.0258(14) 0.0032(12) -0.0040(11) 0.0023(11)
C25 0.0207(12) 0.0314(14) 0.0306(15) -0.0010(12) -0.0019(11) 0.0039(11)
C26 0.0252(13) 0.0270(13) 0.0280(14) -0.0038(12) 0.0007(11) -0.0010(11)
C27 0.0275(15) 0.0496(18) 0.0280(15) -0.0051(14) 0.0032(12) -0.0042(13)
C28 0.034(2) 0.122(4) 0.0341(19) -0.003(2) 0.0058(16) -0.030(2)
C29 0.0405(19) 0.058(2) 0.052(2) -0.0189(19) 0.0064(17) 0.0115(17)
C30 0.048(2) 0.058(2) 0.0316(18) 0.0048(16) 0.0077(15) -0.0020(17)
C31 0.0250(14) 0.0434(16) 0.0248(14) -0.0025(13) -0.0038(11) -0.0040(12)
C32 0.0205(12) 0.0348(15) 0.0283(14) -0.0010(12) -0.0036(11) -0.0010(11)
C33 0.052(4) 0.043(4) 0.063(5) -0.016(4) -0.004(4) -0.005(3)
C34 0.142(15) 0.073(9) 0.023(5) 0.000 0.000 0.063(10)
Cl1 0.0809(15) 0.0434(10) 0.0482(10) 0.0023(8) -0.0037(10) 0.0007(9)
Cl2 0.0799(16) 0.0651(13) 0.0822(17) 0.0168(13) -0.0324(14) -0.0089(12)
Cl3 0.0483(10) 0.0516(10) 0.0676(13) -0.0246(10) 0.0014(9) -0.0153(8)
O1 0.0241(10) 0.0292(10) 0.0328(11) 0.0047(9) -0.0056(9) -0.0032(8)

loop_
_atom_type_symbol
_atom_type_description
_atom_type_scat_dispersion_real
_atom_type_scat_dispersion_imag
_atom_type_scat_source
C C 0.0181 0.0091 'International Tables Vol C Tables 4.2.6.8 and 6.1.1.4'
H H 0.0000 0.0000 'International Tables Vol C Tables 4.2.6.8 and 6.1.1.4'
Cl Cl 0.3639 0.7018 'International Tables Vol C Tables 4.2.6.8 and 6.1.1.4'
O O 0.0492 0.0322 'International Tables Vol C Tables 4.2.6.8 and 6.1.1.4'

loop_
_geom_angle_atom_site_label_1
_geom_angle_atom_site_label_2
_geom_angle_atom_site_label_3
_geom_angle
_geom_angle_site_symmetry_1
_geom_angle_site_symmetry_3
_geom_angle_publ_flag
O1 C1 C11 121.3(3) . . ?
O1 C1 C2 115.9(2) . . ?
C11 C1 C2 122.8(3) . . ?
C3 C2 C1 119.6(3) . . ?
C3 C2 C2 121.3(3) . 2_665 ?
C1 C2 C2 119.0(3) . 2_665 ?
C2 C3 C5 119.2(3) . . ?
C2 C3 C4 121.2(3) . . ?
C5 C3 C4 119.6(3) . . ?
C3 C4 H4A 109.5 . . ?
C3 C4 H4B 109.5 . . ?
H4A C4 H4B 109.5 . . ?
C3 C4 H4C 109.5 . . ?
H4A C4 H4C 109.5 . . ?
H4B C4 H4C 109.5 . . ?
C6 C5 C10 118.4(3) . . ?
C6 C5 C3 121.3(3) . . ?
C10 C5 C3 120.3(3) . . ?
C7 C6 C5 121.3(3) . . ?
C7 C6 H6 119.3 . . ?
C5 C6 H6 119.3 . . ?
C6 C7 C8 120.2(3) . . ?
C6 C7 H7 119.9 . . ?
C8 C7 H7 119.9 . . ?
C9 C8 C7 120.5(3) . . ?
C9 C8 H8 119.8 . . ?
C7 C8 H8 119.8 . . ?
C8 C9 C10 120.7(3) . . ?
C8 C9 H9 119.6 . . ?
C10 C9 H9 119.6 . . ?
C9 C10 C11 121.6(3) . . ?
C9 C10 C5 118.8(3) . . ?
C11 C10 C5 119.7(2) . . ?
C1 C11 C10 118.5(2) . . ?
C1 C11 C12 119.7(2) . . ?
C10 C11 C12 121.8(2) . . ?
C22 C12 C13 119.2(2) . . ?
C22 C12 C11 120.3(3) . . ?
C13 C12 C11 120.5(2) . . ?
C14 C13 C18 118.2(3) . . ?
C14 C13 C12 121.7(3) . . ?
C18 C13 C12 120.1(3) . . ?
C15 C14 C13 121.6(3) . . ?
C15 C14 H14 119.2 . . ?
C13 C14 H14 119.2 . . ?
C14 C15 C16 120.0(3) . . ?
C14 C15 H15 120.0 . . ?
C16 C15 H15 120.0 . . ?
C17 C16 C15 120.4(3) . . ?
C17 C16 H16 119.8 . . ?
C15 C16 H16 119.8 . . ?
C16 C17 C18 121.3(3) . . ?
C16 C17 H17 119.4 . . ?
C18 C17 H17 119.4 . . ?
C17 C18 C13 118.5(3) . . ?
C17 C18 C19 122.3(3) . . ?
C13 C18 C19 119.2(3) . . ?
C21 C19 C18 119.0(3) . . ?
C21 C19 C20 120.2(3) . . ?
C18 C19 C20 120.8(3) . . ?
C19 C20 H20A 109.5 . . ?
C19 C20 H20B 109.5 . . ?
H20A C20 H20B 109.5 . . ?
C19 C20 H20C 109.5 . . ?
H20A C20 H20C 109.5 . . ?
H20B C20 H20C 109.5 . . ?
C19 C21 C22 122.5(3) . . ?
C19 C21 H21 118.7 . . ?
C22 C21 H21 118.7 . . ?
C12 C22 C21 120.0(3) . . ?
C12 C22 C23 122.5(2) . . ?
C21 C22 C23 117.5(3) . . ?
C32 C23 C24 117.4(3) . . ?
C32 C23 C22 121.9(2) . . ?
C24 C23 C22 120.7(3) . . ?
C25 C24 C23 121.3(3) . . ?
C25 C24 H24 119.3 . . ?
C23 C24 H24 119.3 . . ?
C24 C25 C26 121.4(3) . . ?
C24 C25 H25 119.3 . . ?
C26 C25 H25 119.3 . . ?
C25 C26 C31 117.0(3) . . ?
C25 C26 C27 122.2(3) . . ?
C31 C26 C27 120.7(3) . . ?
C28 C27 C29 109.2(4) . . ?
C28 C27 C26 112.2(3) . . ?
C29 C27 C26 107.9(3) . . ?
C28 C27 C30 108.7(3) . . ?
C29 C27 C30 108.0(3) . . ?
C26 C27 C30 110.8(3) . . ?
C27 C28 H28A 109.5 . . ?
C27 C28 H28B 109.5 . . ?
H28A C28 H28B 109.5 . . ?
C27 C28 H28C 109.5 . . ?
H28A C28 H28C 109.5 . . ?
H28B C28 H28C 109.5 . . ?
C27 C29 H29A 109.5 . . ?
C27 C29 H29B 109.5 . . ?
H29A C29 H29B 109.5 . . ?
C27 C29 H29C 109.5 . . ?
H29A C29 H29C 109.5 . . ?
H29B C29 H29C 109.5 . . ?
C27 C30 H30A 109.5 . . ?
C27 C30 H30B 109.5 . . ?
H30A C30 H30B 109.5 . . ?
C27 C30 H30C 109.5 . . ?
H30A C30 H30C 109.5 . . ?
H30B C30 H30C 109.5 . . ?
C32 C31 C26 121.6(3) . . ?
C32 C31 H31 119.2 . . ?
C26 C31 H31 119.2 . . ?
C31 C32 C23 121.3(3) . . ?
C31 C32 H32 119.4 . . ?
C23 C32 H32 119.4 . . ?
Cl1 C33 Cl2 114.7(5) . . ?
Cl1 C33 H33A 108.6 . . ?
Cl2 C33 H33A 108.6 . . ?
Cl1 C33 H33B 108.6 . . ?
Cl2 C33 H33B 108.6 . . ?
H33A C33 H33B 107.6 . . ?
Cl3 C34 Cl3 115.4(6) . 2_665 ?
Cl3 C34 H34A 108.4 . . ?
Cl3 C34 H34A 108.4 2_665 . ?
Cl3 C34 H34B 108.4 . . ?
Cl3 C34 H34B 108.4 2_665 . ?
H34A C34 H34B 107.5 . . ?
C1 O1 H1 100(6) . . ?

loop_
_geom_bond_atom_site_label_1
_geom_bond_atom_site_label_2
_geom_bond_distance
_geom_bond_site_symmetry_2
_geom_bond_publ_flag
C1 O1 1.372(3) . ?
C1 C11 1.372(4) . ?
C1 C2 1.425(4) . ?
C2 C3 1.385(4) . ?
C2 C2 1.496(5) 2_665 ?
C3 C5 1.430(4) . ?
C3 C4 1.499(4) . ?
C4 H4A 0.9800 . ?
C4 H4B 0.9800 . ?
C4 H4C 0.9800 . ?
C5 C6 1.426(4) . ?
C5 C10 1.427(4) . ?
C6 C7 1.366(4) . ?
C6 H6 0.9500 . ?
C7 C8 1.405(5) . ?
C7 H7 0.9500 . ?
C8 C9 1.377(4) . ?
C8 H8 0.9500 . ?
C9 C10 1.422(4) . ?
C9 H9 0.9500 . ?
C10 C11 1.425(4) . ?
C11 C12 1.492(4) . ?
C12 C22 1.381(4) . ?
C12 C13 1.436(4) . ?
C13 C14 1.417(4) . ?
C13 C18 1.432(4) . ?
C14 C15 1.374(5) . ?
C14 H14 0.9500 . ?
C15 C16 1.402(5) . ?
C15 H15 0.9500 . ?
C16 C17 1.365(5) . ?
C16 H16 0.9500 . ?
C17 C18 1.425(4) . ?
C17 H17 0.9500 . ?
C18 C19 1.432(4) . ?
C19 C21 1.366(4) . ?
C19 C20 1.499(4) . ?
C20 H20A 0.9800 . ?
C20 H20B 0.9800 . ?
C20 H20C 0.9800 . ?
C21 C22 1.427(4) . ?
C21 H21 0.9500 . ?
C22 C23 1.483(4) . ?
C23 C32 1.394(4) . ?
C23 C24 1.394(4) . ?
C24 C25 1.388(4) . ?
C24 H24 0.9500 . ?
C25 C26 1.394(4) . ?
C25 H25 0.9500 . ?
C26 C31 1.398(4) . ?
C26 C27 1.531(4) . ?
C27 C28 1.525(5) . ?
C27 C29 1.529(5) . ?
C27 C30 1.543(5) . ?
C28 H28A 0.9800 . ?
C28 H28B 0.9800 . ?
C28 H28C 0.9800 . ?
C29 H29A 0.9800 . ?
C29 H29B 0.9800 . ?
C29 H29C 0.9800 . ?
C30 H30A 0.9800 . ?
C30 H30B 0.9800 . ?
C30 H30C 0.9800 . ?
C31 C32 1.384(4) . ?
C31 H31 0.9500 . ?
C32 H32 0.9500 . ?
C33 Cl1 1.709(10) . ?
C33 Cl2 1.753(10) . ?
C33 H33A 0.9900 . ?
C33 H33B 0.9900 . ?
C34 Cl3 1.737(6) . ?
C34 Cl3 1.738(6) 2_665 ?
C34 H34A 0.9900 . ?
C34 H34B 0.9900 . ?
O1 H1 0.74(8) . ?

loop_
_geom_torsion_atom_site_label_1
_geom_torsion_atom_site_label_2
_geom_torsion_atom_site_label_3
_geom_torsion_atom_site_label_4
_geom_torsion
_geom_torsion_site_symmetry_1
_geom_torsion_site_symmetry_2
_geom_torsion_site_symmetry_3
_geom_torsion_site_symmetry_4
_geom_torsion_publ_flag
O1 C1 C2 C3 177.8(3) . . . . ?
C11 C1 C2 C3 -2.4(4) . . . . ?
O1 C1 C2 C2 -4.1(4) . . . 2_665 ?
C11 C1 C2 C2 175.7(2) . . . 2_665 ?
C1 C2 C3 C5 1.6(4) . . . . ?
C2 C2 C3 C5 -176.5(2) 2_665 . . . ?
C1 C2 C3 C4 -178.1(3) . . . . ?
C2 C2 C3 C4 3.9(4) 2_665 . . . ?
C2 C3 C5 C6 -179.9(3) . . . . ?
C4 C3 C5 C6 -0.3(5) . . . . ?
C2 C3 C5 C10 0.3(4) . . . . ?
C4 C3 C5 C10 179.9(3) . . . . ?
C10 C5 C6 C7 0.9(5) . . . . ?
C3 C5 C6 C7 -179.0(3) . . . . ?
C5 C6 C7 C8 0.3(5) . . . . ?
C6 C7 C8 C9 -0.6(5) . . . . ?
C7 C8 C9 C10 -0.2(5) . . . . ?
C8 C9 C10 C11 -179.2(3) . . . . ?
C8 C9 C10 C5 1.3(4) . . . . ?
C6 C5 C10 C9 -1.6(4) . . . . ?
C3 C5 C10 C9 178.2(3) . . . . ?
C6 C5 C10 C11 178.8(3) . . . . ?
C3 C5 C10 C11 -1.4(4) . . . . ?
O1 C1 C11 C10 -179.0(3) . . . . ?
C2 C1 C11 C10 1.2(4) . . . . ?
O1 C1 C11 C12 1.8(4) . . . . ?
C2 C1 C11 C12 -178.0(3) . . . . ?
C9 C10 C11 C1 -178.9(3) . . . . ?
C5 C10 C11 C1 0.6(4) . . . . ?
C9 C10 C11 C12 0.3(4) . . . . ?
C5 C10 C11 C12 179.8(3) . . . . ?
C1 C11 C12 C22 69.2(4) . . . . ?
C10 C11 C12 C22 -110.0(3) . . . . ?
C1 C11 C12 C13 -107.1(3) . . . . ?
C10 C11 C12 C13 73.7(4) . . . . ?
C22 C12 C13 C14 -179.2(3) . . . . ?
C11 C12 C13 C14 -2.9(4) . . . . ?
C22 C12 C13 C18 1.0(4) . . . . ?
C11 C12 C13 C18 177.3(2) . . . . ?
C18 C13 C14 C15 0.3(4) . . . . ?
C12 C13 C14 C15 -179.4(3) . . . . ?
C13 C14 C15 C16 -0.3(5) . . . . ?
C14 C15 C16 C17 0.1(5) . . . . ?
C15 C16 C17 C18 0.1(5) . . . . ?
C16 C17 C18 C13 0.0(4) . . . . ?
C16 C17 C18 C19 -179.2(3) . . . . ?
C14 C13 C18 C17 -0.2(4) . . . . ?
C12 C13 C18 C17 179.6(3) . . . . ?
C14 C13 C18 C19 179.1(3) . . . . ?
C12 C13 C18 C19 -1.2(4) . . . . ?
C17 C18 C19 C21 179.2(3) . . . . ?
C13 C18 C19 C21 0.0(4) . . . . ?
C17 C18 C19 C20 -2.9(4) . . . . ?
C13 C18 C19 C20 177.9(3) . . . . ?
C18 C19 C21 C22 1.4(4) . . . . ?
C20 C19 C21 C22 -176.5(3) . . . . ?
C13 C12 C22 C21 0.3(4) . . . . ?
C11 C12 C22 C21 -176.0(2) . . . . ?
C13 C12 C22 C23 -178.7(2) . . . . ?
C11 C12 C22 C23 5.0(4) . . . . ?
C19 C21 C22 C12 -1.6(4) . . . . ?
C19 C21 C22 C23 177.5(3) . . . . ?
C12 C22 C23 C32 60.0(4) . . . . ?
C21 C22 C23 C32 -119.0(3) . . . . ?
C12 C22 C23 C24 -123.4(3) . . . . ?
C21 C22 C23 C24 57.6(4) . . . . ?
C32 C23 C24 C25 0.5(4) . . . . ?
C22 C23 C24 C25 -176.2(3) . . . . ?
C23 C24 C25 C26 0.4(5) . . . . ?
C24 C25 C26 C31 -0.8(4) . . . . ?
C24 C25 C26 C27 175.3(3) . . . . ?
C25 C26 C27 C28 22.2(5) . . . . ?
C31 C26 C27 C28 -161.9(4) . . . . ?
C25 C26 C27 C29 -98.2(3) . . . . ?
C31 C26 C27 C29 77.8(4) . . . . ?
C25 C26 C27 C30 143.8(3) . . . . ?
C31 C26 C27 C30 -40.3(4) . . . . ?
C25 C26 C31 C32 0.3(5) . . . . ?
C27 C26 C31 C32 -175.8(3) . . . . ?
C26 C31 C32 C23 0.6(5) . . . . ?
C24 C23 C32 C31 -1.0(4) . . . . ?
C22 C23 C32 C31 175.7(3) . . . . ?
